data_4112754
loop_
_publ_author_name
'Shigeki Matsunaga'
'Takamasa Yoshida'
'Hiroyuki Morimoto'
'Naoya Kumagai'
'Masakatsu Shibasaki'

_publ_section_title
;
 Direct Catalytic Asymmetric Mannich-type Reaction of Hydroxyketone Using
 a Et2Zn/Linked-BINOL Complex: Synthesis of Either anti- or syn-\b-Amino
 Alcohols
;
_journal_name_full 'Journal of the American Chemical Society'
_journal_page_first 8777
_journal_page_last 8785
_journal_paper_doi 10.1021/ja0482435
_journal_volume 126
_journal_year 2004
_chemical_formula_moiety 'C29 H28 N O4 P '
_chemical_formula_sum 'C29 H28 N O4 P'
_chemical_formula_weight 485.52
_space_group_IT_number 4
_symmetry_cell_setting monoclinic
_symmetry_Int_Tables_number 4
_symmetry_space_group_name_Hall 'P 2yb'
_symmetry_space_group_name_H-M 'P 1 21 1'
_cell_angle_alpha 90
_cell_angle_beta 108.307(2)
_cell_angle_gamma 90
_cell_formula_units_Z 2
_cell_length_a 11.196(1)
_cell_length_b 8.7892(7)
_cell_length_c 13.566(1)
_cell_measurement_reflns_used 7748
_cell_measurement_temperature 285.2
_cell_measurement_theta_max 27.4
_cell_measurement_theta_min 2.3
_cell_volume 1267.38(18)
_computing_cell_refinement PROCESS-AUTO
_computing_data_collection PROCESS-AUTO
_computing_data_reduction 'teXsan Ver. 1.10'
_computing_publication_material 'teXsan Ver. 1.10'
_computing_structure_refinement 'teXsan Ver. 1.10'
_computing_structure_solution SIR97
_diffrn_measured_fraction_theta_full 0.9984
_diffrn_measured_fraction_theta_max 0.9984
_diffrn_measurement_device_type 'Rigaku RAXIS-RAPID Imaging Plate'
_diffrn_measurement_method \w
_diffrn_radiation_type 'Mo K\a'
_diffrn_radiation_wavelength 0.7107
_diffrn_reflns_av_R_equivalents 0.030
_diffrn_reflns_limit_h_max 14
_diffrn_reflns_limit_h_min -14
_diffrn_reflns_limit_k_max 11
_diffrn_reflns_limit_k_min -11
_diffrn_reflns_limit_l_max 17
_diffrn_reflns_limit_l_min -17
_diffrn_reflns_number 8183
_diffrn_reflns_theta_full 27.48
_diffrn_reflns_theta_max 27.48
_exptl_absorpt_coefficient_mu 0.144
_exptl_absorpt_correction_T_max 0.972
_exptl_absorpt_correction_T_min 0.864
_exptl_absorpt_correction_type multi-scan
_exptl_absorpt_process_details '(Higashi, 1995)'
_exptl_crystal_colour colorless
_exptl_crystal_density_diffrn 1.272
_exptl_crystal_description chunk
_exptl_crystal_size_max 0.400
_exptl_crystal_size_mid 0.200
_exptl_crystal_size_min 0.200
_refine_diff_density_max 0.38
_refine_diff_density_min -0.30
_refine_ls_abs_structure_Flack 1.6(4)
_refine_ls_extinction_method none
_refine_ls_goodness_of_fit_ref 0.737
_refine_ls_hydrogen_treatment refall
_refine_ls_number_parameters 421
_refine_ls_number_reflns 3084
_refine_ls_R_factor_gt 0.0386
_refine_ls_shift/su_max 0.9668
_refine_ls_structure_factor_coef Fsqd
_refine_ls_weighting_details 'w = 1/[\s^2^(Fo^2^) + (0.05000(Max(Fo^2^,0) + 2Fc^2^)/3)^2^]'
_refine_ls_weighting_scheme calc
_refine_ls_wR_factor_ref 0.0893
_reflns_number_gt 1492
_reflns_number_total 3087
_reflns_threshold_expression F^2^>2.0\s(F^2^)
_cod_data_source_file ja0482435si20040521_123310.cif
_cod_data_source_block 030205NK
_cod_original_cell_volume 1267.4(2)
_cod_original_formula_sum 'C29 H28 N O4 P '
_cod_database_code 4112754

loop_
_symmetry_equiv_pos_as_xyz
x,y,z
-x,1/2+y,-z

loop_
_atom_site_label
_atom_site_type_symbol
_atom_site_fract_x
_atom_site_fract_y
_atom_site_fract_z
_atom_site_U_iso_or_equiv
_atom_site_adp_type
_atom_site_occupancy
_atom_site_calc_flag
P(1) P 0.00189(10) 0.0703(8) 0.74734(10) 0.0525(3) Uani 1.00 d
O(1) O 0.1722(2) -0.2311(8) 0.7946(2) 0.0627(10) Uani 1.00 d
O(3) O -0.0301(3) -0.0642(8) 0.8003(3) 0.073(1) Uani 1.00 d
O(4) O 0.3151(3) -0.0584(9) 0.9563(3) 0.089(1) Uani 1.00 d
O(5) O 0.5100(3) -0.2533(9) 0.7762(3) 0.092(1) Uani 1.00 d
N(2) N 0.1529(3) 0.1037(8) 0.7622(2) 0.0498(10) Uani 1.00 d
C(1) C 0.2289(3) 0.0014(9) 0.7190(3) 0.048(1) Uani 1.00 d
C(2) C 0.3410(3) 0.0858(9) 0.7021(3) 0.051(1) Uani 1.00 d
C(3) C 0.5041(3) -0.1061(9) 0.9208(3) 0.054(1) Uani 1.00 d
C(4) C 0.3632(4) -0.1021(9) 0.8937(3) 0.058(1) Uani 1.00 d
C(6) C -0.0447(4) 0.2431(10) 0.7951(4) 0.058(1) Uani 1.00 d
C(7) C -0.0717(3) 0.0557(9) 0.6097(3) 0.056(1) Uani 1.00 d
C(8) C 0.4097(4) 0.1894(9) 0.7746(4) 0.060(1) Uani 1.00 d
C(9) C 0.3819(4) 0.0473(9) 0.6181(4) 0.068(1) Uani 1.00 d
C(10) C -0.0301(4) 0.1372(10) 0.5383(4) 0.064(1) Uani 1.00 d
C(11) C 0.5728(4) -0.1745(9) 0.8628(4) 0.064(1) Uani 1.00 d
C(13) C -0.0313(4) 0.384(1) 0.7585(5) 0.076(2) Uani 1.00 d
C(14) C -0.1746(4) -0.0405(10) 0.5710(5) 0.077(2) Uani 1.00 d
C(15) C 0.5603(5) 0.218(1) 0.6865(5) 0.092(2) Uani 1.00 d
C(16) C 0.4939(5) 0.116(1) 0.6134(5) 0.083(2) Uani 1.00 d
C(17) C -0.0893(5) 0.122(1) 0.4332(4) 0.083(2) Uani 1.00 d
C(18) C -0.0932(5) 0.231(1) 0.8769(5) 0.087(2) Uani 1.00 d
C(19) C 0.7005(6) -0.021(1) 1.0458(6) 0.094(2) Uani 1.00 d
C(20) C 0.5184(5) 0.2546(10) 0.7663(5) 0.079(2) Uani 1.00 d
C(21) C 0.7031(5) -0.1598(10) 0.8969(6) 0.089(2) Uani 1.00 d
C(22) C 0.7632(5) -0.087(1) 0.9859(6) 0.104(2) Uani 1.00 d
C(23) C 0.5690(5) -0.031(1) 1.0110(4) 0.076(2) Uani 1.00 d
C(24) C -0.2331(5) -0.055(1) 0.4666(6) 0.093(2) Uani 1.00 d
C(25) C 0.3124(7) -0.064(1) 0.5350(5) 0.098(3) Uani 1.00 d
C(26) C -0.1892(6) 0.026(1) 0.4001(5) 0.096(2) Uani 1.00 d
C(27) C -0.0645(6) 0.512(1) 0.8048(7) 0.106(3) Uani 1.00 d
C(28) C -0.1101(8) 0.497(1) 0.8841(8) 0.132(3) Uani 1.00 d
C(29) C -0.1268(7) 0.354(2) 0.9192(6) 0.125(3) Uani 1.00 d
C(30) C 0.5786(7) -0.314(1) 0.7124(7) 0.130(3) Uani 1.00 d
C(31) C 0.2744(4) -0.1438(9) 0.7856(3) 0.050(1) Uani 1.00 d
H(1) H 0.382(3) 0.208(5) 0.840(3) 0.063(9) Uiso 1.00 calc
H(2) H 0.042(4) 0.208(6) 0.571(3) 0.08(1) Uiso 1.00 calc
H(3) H 0.015(5) 0.403(7) 0.700(4) 0.11(1) Uiso 1.00 calc
H(4) H -0.192(4) -0.094(7) 0.625(4) 0.09(1) Uiso 1.00 calc
H(5) H 0.635(6) 0.231(8) 0.665(4) 0.13(1) Uiso 1.00 calc
H(6) H 0.520(5) 0.089(7) 0.553(4) 0.11(1) Uiso 1.00 calc
H(7) H -0.068(6) 0.179(9) 0.380(5) 0.15(2) Uiso 1.00 calc
H(8) H -0.115(5) 0.140(5) 0.892(4) 0.07(1) Uiso 1.00 calc
H(9) H 0.753(5) 0.024(7) 1.116(5) 0.13(1) Uiso 1.00 calc
H(10) H 0.563(5) 0.328(7) 0.816(4) 0.10(1) Uiso 1.00 calc
H(11) H 0.741(4) -0.217(6) 0.853(4) 0.09(1) Uiso 1.00 calc
H(12) H 0.845(5) -0.095(8) 1.013(4) 0.12(1) Uiso 1.00 calc
H(13) H 0.529(3) 0.010(4) 1.053(3) 0.041(10) Uiso 1.00 calc
H(14) H -0.306(4) -0.126(5) 0.441(3) 0.065(9) Uiso 1.00 calc
H(15) H -0.224(5) 0.006(7) 0.334(5) 0.11(1) Uiso 1.00 calc
H(16) H -0.060(5) 0.606(7) 0.765(4) 0.09(1) Uiso 1.00 calc
H(17) H -0.133(5) 0.551(7) 0.919(4) 0.09(1) Uiso 1.00 calc
H(18) H -0.166(5) 0.353(8) 0.960(5) 0.11(2) Uiso 1.00 calc
H(19) H 0.250(7) -0.13(1) 0.524(6) 0.16(2) Uiso 1.00 calc
H(20) H 0.289(9) -0.02(1) 0.462(8) 0.22(2) Uiso 1.00 calc
H(21) H 0.366(8) -0.08(1) 0.488(8) 0.20(2) Uiso 1.00 calc
H(22) H 0.641(7) -0.368(9) 0.728(6) 0.14(2) Uiso 1.00 calc
H(23) H 0.54(1) -0.36(1) 0.639(8) 0.28(3) Uiso 1.00 calc
H(24) H 0.633(9) -0.18(1) 0.698(8) 0.24(3) Uiso 1.00 calc
H(25) H 0.164(3) -0.042(4) 0.649(3) 0.036(8) Uiso 1.00 calc
H(26) H 0.320(4) -0.205(5) 0.744(3) 0.056(9) Uiso 1.00 calc

loop_
_atom_site_aniso_label
_atom_site_aniso_U_11
_atom_site_aniso_U_22
_atom_site_aniso_U_33
_atom_site_aniso_U_12
_atom_site_aniso_U_13
_atom_site_aniso_U_23
P(1) 0.0452(5) 0.0591(7) 0.0583(6) 0.0043(6) 0.0235(4) 0.0038(7)
O(1) 0.054(1) 0.060(2) 0.074(2) -0.007(1) 0.021(1) 0.008(2)
O(3) 0.071(2) 0.067(2) 0.091(3) 0.000(2) 0.042(2) 0.025(2)
O(4) 0.074(2) 0.147(4) 0.054(2) 0.003(2) 0.029(2) -0.018(2)
O(5) 0.056(2) 0.117(3) 0.094(3) 0.011(2) 0.011(2) -0.029(2)
N(2) 0.045(1) 0.053(3) 0.056(2) 0.004(2) 0.022(1) 0.002(2)
C(1) 0.043(2) 0.058(2) 0.041(2) 0.007(2) 0.012(2) 0.002(2)
C(2) 0.050(2) 0.051(3) 0.055(2) 0.010(2) 0.020(2) 0.016(2)
C(3) 0.050(2) 0.049(3) 0.053(2) -0.003(2) 0.002(2) 0.019(2)
C(4) 0.052(2) 0.071(4) 0.046(2) 0.001(2) 0.009(2) 0.009(2)
C(6) 0.039(2) 0.068(2) 0.062(3) 0.009(2) 0.012(2) -0.008(2)
C(7) 0.046(2) 0.060(3) 0.063(2) 0.012(2) 0.018(2) -0.007(2)
C(8) 0.060(2) 0.061(3) 0.062(3) -0.002(2) 0.022(2) 0.005(2)
C(9) 0.069(2) 0.083(4) 0.063(3) 0.025(2) 0.038(2) 0.013(2)
C(10) 0.065(3) 0.066(3) 0.058(2) 0.005(3) 0.014(2) 0.000(2)
C(11) 0.049(2) 0.055(3) 0.084(3) 0.014(2) 0.017(2) 0.012(2)
C(13) 0.064(3) 0.068(3) 0.094(4) 0.011(3) 0.023(3) 0.003(3)
C(14) 0.060(3) 0.073(4) 0.098(3) -0.013(2) 0.023(3) -0.016(4)
C(15) 0.062(3) 0.121(6) 0.101(4) -0.005(3) 0.040(3) 0.025(3)
C(16) 0.072(3) 0.113(6) 0.083(4) 0.017(2) 0.051(3) 0.025(3)
C(17) 0.094(3) 0.088(5) 0.057(2) 0.025(3) 0.007(3) 0.001(3)
C(18) 0.065(3) 0.135(6) 0.072(3) 0.012(4) 0.036(3) 0.001(4)
C(19) 0.081(2) 0.071(4) 0.098(5) -0.023(3) -0.018(3) 0.006(4)
C(20) 0.063(3) 0.081(4) 0.093(4) -0.014(3) 0.025(3) 0.016(4)
C(21) 0.050(2) 0.081(5) 0.130(5) 0.005(3) 0.020(3) 0.009(4)
C(22) 0.056(3) 0.091(6) 0.141(6) -0.007(3) -0.002(3) 0.000(4)
C(23) 0.079(2) 0.064(4) 0.070(3) -0.002(3) -0.001(3) -0.008(3)
C(24) 0.066(3) 0.094(5) 0.106(3) -0.012(3) 0.006(3) -0.048(4)
C(25) 0.112(5) 0.127(7) 0.074(4) -0.020(4) 0.055(4) -0.033(4)
C(26) 0.093(4) 0.097(5) 0.076(4) 0.026(3) -0.006(3) -0.028(3)
C(27) 0.085(4) 0.066(4) 0.142(7) 0.023(3) 0.000(4) -0.034(4)
C(28) 0.089(5) 0.154(7) 0.122(7) 0.069(5) -0.015(4) -0.090(5)
C(29) 0.100(5) 0.185(7) 0.094(5) 0.057(6) 0.038(4) -0.053(5)
C(30) 0.103(5) 0.172(9) 0.133(6) 0.052(5) 0.065(5) -0.048(6)
C(31) 0.047(2) 0.052(3) 0.051(2) 0.006(2) 0.014(2) -0.003(2)

loop_
_atom_type_symbol
_atom_type_description
_atom_type_scat_dispersion_real
_atom_type_scat_dispersion_imag
_atom_type_scat_source
C C 0.003 0.002
;International Tables for Crystallography
(1992, Vol. C, Tables 4.2.6.8 and 6.1.1.1)
;
H H 0.000 0.000
;International Tables for Crystallography
(1992, Vol. C, Table 6.1.1.2)
;
N N 0.006 0.003
;International Tables for Crystallography
(1992, Vol. C, Tables 4.2.6.8 and 6.1.1.1)
;
O O 0.011 0.006
;International Tables for Crystallography
(1992, Vol. C, Tables 4.2.6.8 and 6.1.1.1)
;
P P 0.102 0.094
;International Tables for Crystallography
(1992, Vol. C, Tables 4.2.6.8 and 6.1.1.1)
;
